data_2228068
loop_
_publ_author_name
'Yu, Shan-Shan'
'Xian, Hua'
'Duan, Hai-Bao'

_publ_section_title
;
 1-Aminopyridinium triiodidoplumbate(II)
;
_journal_coeditor_code WM2395
_journal_issue 10
_journal_name_full 'Acta Crystallographica Section E'
_journal_page_first m1259
_journal_paper_doi 10.1107/S1600536810036263
_journal_volume 66
_journal_year 2010
_chemical_formula_iupac '(C5 H7 N2) [Pb I3]'
_chemical_formula_moiety 'C5 H7 N2 +, Pb I3 -'
_chemical_formula_sum 'C5 H7 I3 N2 Pb'
_chemical_formula_weight 683.03
_chemical_name_systematic
;
1-Aminopyridinium triiodidoplumbate(II)
;
_space_group_IT_number 62
_symmetry_cell_setting orthorhombic
_symmetry_space_group_name_Hall '-P 2ac 2n'
_symmetry_space_group_name_H-M 'P n m a'
_atom_sites_solution_hydrogens geom
_atom_sites_solution_primary direct
_atom_sites_solution_secondary difmap
_audit_creation_method SHELXL-97
_cell_angle_alpha 90.00
_cell_angle_beta 90.00
_cell_angle_gamma 90.00
_cell_formula_units_Z 4
_cell_length_a 15.0417(19)
_cell_length_b 8.1316(10)
_cell_length_c 10.5625(14)
_cell_measurement_temperature 296(2)
_cell_volume 1291.9(3)
_computing_cell_refinement 'SAINT (Bruker, 2000)'
_computing_data_collection 'SMART (Bruker, 2000)'
_computing_data_reduction 'SAINT (Bruker, 2000)'
_computing_molecular_graphics 'SHELXTL (Sheldrick, 2008)'
_computing_publication_material 'SHELXTL (Sheldrick, 2008)'
_computing_structure_refinement 'SHELXTL (Sheldrick, 2008)'
_computing_structure_solution 'SHELXTL (Sheldrick, 2008)'
_diffrn_ambient_temperature 296(2)
_diffrn_measured_fraction_theta_full 0.999
_diffrn_measured_fraction_theta_max 0.999
_diffrn_measurement_device_type 'Bruker SMART CCD area-detector'
_diffrn_measurement_method 'phi and omega scans'
_diffrn_radiation_monochromator graphite
_diffrn_radiation_source 'fine-focus sealed tube'
_diffrn_radiation_type MoK\a
_diffrn_radiation_wavelength 0.71073
_diffrn_reflns_av_R_equivalents 0.0363
_diffrn_reflns_av_sigmaI/netI 0.0239
_diffrn_reflns_limit_h_max 19
_diffrn_reflns_limit_h_min -19
_diffrn_reflns_limit_k_max 10
_diffrn_reflns_limit_k_min -10
_diffrn_reflns_limit_l_max 13
_diffrn_reflns_limit_l_min -13
_diffrn_reflns_number 10792
_diffrn_reflns_theta_full 27.61
_diffrn_reflns_theta_max 27.61
_diffrn_reflns_theta_min 2.36
_exptl_absorpt_coefficient_mu 20.184
_exptl_absorpt_correction_T_max 0.133
_exptl_absorpt_correction_T_min 0.011
_exptl_absorpt_correction_type multi-scan
_exptl_absorpt_process_details '(SADABS; Bruker, 2000)'
_exptl_crystal_colour orange
_exptl_crystal_density_diffrn 3.512
_exptl_crystal_density_method 'not measured'
_exptl_crystal_description needle
_exptl_crystal_F_000 1168
_exptl_crystal_size_max 0.6
_exptl_crystal_size_mid 0.2
_exptl_crystal_size_min 0.1
_refine_diff_density_max 0.857
_refine_diff_density_min -1.050
_refine_ls_extinction_method none
_refine_ls_goodness_of_fit_ref 1.109
_refine_ls_hydrogen_treatment constr
_refine_ls_matrix_type full
_refine_ls_number_parameters 61
_refine_ls_number_reflns 1607
_refine_ls_number_restraints 1
_refine_ls_restrained_S_all 1.114
_refine_ls_R_factor_all 0.0359
_refine_ls_R_factor_gt 0.0247
_refine_ls_shift/su_max 0.001
_refine_ls_shift/su_mean 0.000
_refine_ls_structure_factor_coef Fsqd
_refine_ls_weighting_details 'calc w=1/[\s^2^(Fo^2^)+(0.0160P)^2^+2.8133P] where P=(Fo^2^+2Fc^2^)/3'
_refine_ls_weighting_scheme calc
_refine_ls_wR_factor_gt 0.0524
_refine_ls_wR_factor_ref 0.0562
_reflns_number_gt 1263
_reflns_number_total 1607
_reflns_threshold_expression I>2sigma(I)
_cod_data_source_file wm2395.cif
_cod_data_source_block I
_cod_original_formula_sum 'C5 H7 I3 N2 Pb '
_cod_database_code 2228068
_cod_database_fobs_code 2228068

loop_
_symmetry_equiv_pos_as_xyz
'x, y, z'
'-x+1/2, -y, z+1/2'
'x+1/2, -y+1/2, -z+1/2'
'-x, y+1/2, -z'
'-x, -y, -z'
'x-1/2, y, -z-1/2'
'-x-1/2, y-1/2, z-1/2'
'x, -y-1/2, z'

loop_
_atom_site_type_symbol
_atom_site_label
_atom_site_fract_x
_atom_site_fract_y
_atom_site_fract_z
_atom_site_U_iso_or_equiv
_atom_site_adp_type
_atom_site_calc_flag
_atom_site_refinement_flags
_atom_site_occupancy
_atom_site_disorder_assembly
_atom_site_disorder_group
Pb Pb1 0.5000 0.5000 0.5000 0.05028(11) Uani d SU 1 . .
I I1 0.66188(4) 0.2500 0.44218(7) 0.06995(19) Uani d SU 1 . .
I I2 0.45861(4) 0.2500 0.73162(5) 0.05961(16) Uani d S 1 . .
I I3 0.38187(5) 0.2500 0.33215(6) 0.06837(19) Uani d S 1 . .
C C1 0.0996(6) 0.1682(10) 0.4247(8) 0.100(3) Uani d . 1 . .
H H1 0.0708 0.1100 0.3609 0.120 Uiso calc R 1 . .
C C2 0.1419(7) 0.0883(12) 0.5186(9) 0.103(3) Uani d . 1 . .
H H2 0.1424 -0.0261 0.5197 0.123 Uiso calc R 1 A 1
C C3 0.1824(5) 0.1708(11) 0.6087(7) 0.100(3) Uani d P 0.50 . 2
H H3 0.2114 0.1142 0.6731 0.120 Uiso calc PR 0.50 . 2
N N1 0.1824(5) 0.1708(11) 0.6087(7) 0.100(3) Uani d P 0.50 . 1
N N2 0.2230(10) 0.132(2) 0.7177(16) 0.121(5) Uani d P 0.50 . 1
H H2A 0.2415 0.2091 0.7672 0.146 Uiso calc PR 0.50 . 1
H H2B 0.2307 0.0310 0.7382 0.146 Uiso calc PR 0.50 . 1

loop_
_atom_site_aniso_label
_atom_site_aniso_U_11
_atom_site_aniso_U_22
_atom_site_aniso_U_33
_atom_site_aniso_U_12
_atom_site_aniso_U_13
_atom_site_aniso_U_23
Pb1 0.0585(2) 0.03787(16) 0.05448(19) 0.00017(13) 0.00130(15) -0.00097(14)
I1 0.0549(3) 0.0611(4) 0.0938(5) 0.000 0.0189(3) 0.000
I2 0.0727(4) 0.0575(3) 0.0486(3) 0.000 0.0023(3) 0.000
I3 0.0753(4) 0.0603(4) 0.0696(4) 0.000 -0.0268(3) 0.000
C1 0.120(7) 0.100(6) 0.081(5) -0.001(5) -0.015(5) -0.010(5)
C2 0.104(7) 0.089(6) 0.114(8) -0.005(5) 0.008(6) 0.004(6)
C3 0.064(4) 0.162(9) 0.074(5) 0.010(4) 0.010(3) 0.026(5)
N1 0.064(4) 0.162(9) 0.074(5) 0.010(4) 0.010(3) 0.026(5)
N2 0.111(11) 0.121(12) 0.133(13) 0.004(10) -0.004(11) 0.029(11)

loop_
_atom_type_symbol
_atom_type_description
_atom_type_scat_dispersion_real
_atom_type_scat_dispersion_imag
_atom_type_scat_source
C C 0.0033 0.0016 'International Tables Vol C Tables 4.2.6.8 and 6.1.1.4'
H H 0.0000 0.0000 'International Tables Vol C Tables 4.2.6.8 and 6.1.1.4'
I I -0.4742 1.8119 'International Tables Vol C Tables 4.2.6.8 and 6.1.1.4'
N N 0.0061 0.0033 'International Tables Vol C Tables 4.2.6.8 and 6.1.1.4'
Pb Pb -3.3944 10.1111 'International Tables Vol C Tables 4.2.6.8 and 6.1.1.4'

loop_
_geom_angle_atom_site_label_1
_geom_angle_atom_site_label_2
_geom_angle_atom_site_label_3
_geom_angle_site_symmetry_1
_geom_angle_site_symmetry_3
_geom_angle
_geom_angle_publ_flag
I3 Pb1 I3 5_666 . 180.0 ?
I3 Pb1 I1 5_666 . 94.886(17) ?
I3 Pb1 I1 . . 85.114(17) ?
I3 Pb1 I1 5_666 5_666 85.114(17) ?
I3 Pb1 I1 . 5_666 94.886(17) ?
I1 Pb1 I1 . 5_666 180.0 ?
I3 Pb1 I2 5_666 . 94.940(16) ?
I3 Pb1 I2 . . 85.060(16) ?
I1 Pb1 I2 . . 83.844(15) ?
I1 Pb1 I2 5_666 . 96.156(15) ?
I3 Pb1 I2 5_666 5_666 85.060(16) ?
I3 Pb1 I2 . 5_666 94.940(16) ?
I1 Pb1 I2 . 5_666 96.156(15) ?
I1 Pb1 I2 5_666 5_666 83.844(15) ?
I2 Pb1 I2 . 5_666 180.0 ?
Pb1 I1 Pb1 4_646 . 78.000(17) ?
Pb1 I2 Pb1 4_646 . 77.688(16) ?
Pb1 I3 Pb1 . 4_646 78.007(16) ?
C1 C1 C2 8_565 . 118.9(6) ?
C1 C1 H1 8_565 . 120.6 ?
C2 C1 H1 . . 120.6 ?
C3 C2 C1 . . 120.4(9) ?
C3 C2 H2 . . 119.8 ?
C1 C2 H2 . . 119.8 ?
C3 C3 C2 8_565 . 120.7(6) ?
C3 C3 H3 8_565 . 119.7 ?
C2 C3 H3 . . 119.7 ?
H2A N2 H2B . . 120.0 ?

loop_
_geom_bond_atom_site_label_1
_geom_bond_atom_site_label_2
_geom_bond_site_symmetry_2
_geom_bond_distance
_geom_bond_publ_flag
Pb1 I3 5_666 3.2301(5) ?
Pb1 I3 . 3.2301(5) y
Pb1 I1 . 3.2303(5) y
Pb1 I1 5_666 3.2303(5) ?
Pb1 I2 . 3.2412(5) y
Pb1 I2 5_666 3.2412(5) ?
I1 Pb1 4_646 3.2303(5) ?
I2 Pb1 4_646 3.2412(5) ?
I3 Pb1 4_646 3.2301(5) ?
C1 C1 8_565 1.331(16) ?
C1 C2 . 1.345(12) ?
C1 H1 . 0.9300 ?
C2 C3 . 1.315(11) ?
C2 H2 . 0.9300 ?
C3 C3 8_565 1.288(18) ?
C3 H3 . 0.9300 ?
N2 H2A . 0.8600 ?
N2 H2B . 0.8600 ?
